data_4328536
loop_
_publ_author_name
'Shang-Da Jiang'
'Shan-Shan Liu'
'Li-Nan Zhou'
'Bing-Wu Wang'
'Zhe-Ming Wang'
'Song Gao'

_publ_section_title
;
 Series of Lanthanide Organometallic Single-Ion Magnets
;
_journal_name_full 'Inorganic Chemistry'
_journal_page_first 3079
_journal_page_last 3087
_journal_paper_doi 10.1021/ic202511n
_journal_volume 51
_journal_year 2012
_chemical_formula_sum 'C18 H23 Dy'
_chemical_formula_weight 401.86
_chemical_name_systematic
; 
 ? 
;
_space_group_IT_number 62
_symmetry_cell_setting orthorhombic
_symmetry_space_group_name_Hall '-P 2ac 2n'
_symmetry_space_group_name_H-M 'P n m a'
_atom_sites_solution_hydrogens geom
_atom_sites_solution_primary direct
_atom_sites_solution_secondary difmap
_audit_creation_method SHELXL-97
_cell_angle_alpha 90.00
_cell_angle_beta 90.00
_cell_angle_gamma 90.00
_cell_formula_units_Z 4
_cell_length_a 10.3073(2)
_cell_length_b 13.2464(3)
_cell_length_c 11.8674(2)
_cell_measurement_temperature 293(2)
_cell_volume 1620.31(6)
_computing_cell_refinement 'HKL Scalepack (Otwinowski & Minor, 1997)'
_computing_data_collection 'KappaCCD (Nonius B. V., 1998)'
_computing_data_reduction 'HKL Denzo (Otwinowski & Minor, 1997) & maXus (Mackay et al., 1998)'
_computing_molecular_graphics 'Bruker SHELXTL V5.1 (Sheldrick, 1998)'
_computing_publication_material 'SHELXL-97 (Sheldrick, 1997)'
_computing_structure_refinement 'SHELXL-97 (Sheldrick, 1997)'
_computing_structure_solution 'SHELXS-97 (Sheldrick, 1997)'
_diffrn_ambient_temperature 293(2)
_diffrn_measured_fraction_theta_full 0.998
_diffrn_measured_fraction_theta_max 0.998
_diffrn_measurement_device_type 'NONIUS KappaCCD'
_diffrn_measurement_method CCD
_diffrn_radiation_monochromator graphite
_diffrn_radiation_source 'fine-focus sealed tube'
_diffrn_radiation_type MoK\a
_diffrn_radiation_wavelength 0.71073
_diffrn_reflns_av_R_equivalents 0.0841
_diffrn_reflns_av_sigmaI/netI 0.0350
_diffrn_reflns_limit_h_max 13
_diffrn_reflns_limit_h_min -12
_diffrn_reflns_limit_k_max 17
_diffrn_reflns_limit_k_min -17
_diffrn_reflns_limit_l_max 15
_diffrn_reflns_limit_l_min -15
_diffrn_reflns_number 26095
_diffrn_reflns_theta_full 27.47
_diffrn_reflns_theta_max 27.47
_diffrn_reflns_theta_min 3.43
_diffrn_standards_decay_% none
_exptl_absorpt_coefficient_mu 4.597
_exptl_absorpt_correction_T_max 0.342
_exptl_absorpt_correction_T_min 0.220
_exptl_absorpt_correction_type multi-scan
_exptl_absorpt_process_details
;
multi-scan from symmetry-related measurements 
 Sortav (Blessing 1995, 1997)
;
_exptl_crystal_colour 'light yellow'
_exptl_crystal_density_diffrn 1.647
_exptl_crystal_description block
_exptl_crystal_F_000 788
_exptl_crystal_size_max 0.40
_exptl_crystal_size_mid 0.30
_exptl_crystal_size_min 0.25
_refine_diff_density_max 0.654
_refine_diff_density_min -0.972
_refine_diff_density_rms 0.154
_refine_ls_extinction_coef 0.0104(7)
_refine_ls_extinction_expression Fc^*^=kFc[1+0.001xFc^2^\l^3^/sin(2\q)]^-1/4^
_refine_ls_extinction_method SHELXL
_refine_ls_goodness_of_fit_ref 0.871
_refine_ls_hydrogen_treatment constr
_refine_ls_matrix_type full
_refine_ls_number_parameters 132
_refine_ls_number_reflns 1940
_refine_ls_number_restraints 54
_refine_ls_restrained_S_all 0.880
_refine_ls_R_factor_all 0.0494
_refine_ls_R_factor_gt 0.0282
_refine_ls_shift/su_max 0.001
_refine_ls_shift/su_mean 0.000
_refine_ls_structure_factor_coef Fsqd
_refine_ls_weighting_details 'calc w=1/[\s^2^(Fo^2^)+(0.0534P)^2^+0.0000P] where P=(Fo^2^+2Fc^2^)/3'
_refine_ls_weighting_scheme calc
_refine_ls_wR_factor_gt 0.0674
_refine_ls_wR_factor_ref 0.0753
_reflns_number_gt 1446
_reflns_number_total 1940
_reflns_threshold_expression >2sigma(I)
_cod_data_source_file ic202511n_2Dy.cif
_cod_data_source_block COTDyCp*
_cod_original_cell_volume 1620.31(5)
_cod_database_code 4328536

loop_
_symmetry_equiv_pos_as_xyz
'x, y, z'
'-x+1/2, -y, z+1/2'
'-x, y+1/2, -z'
'x+1/2, -y+1/2, -z+1/2'
'-x, -y, -z'
'x-1/2, y, -z-1/2'
'x, -y-1/2, z'
'-x-1/2, y-1/2, z-1/2'

loop_
_atom_site_label
_atom_site_type_symbol
_atom_site_fract_x
_atom_site_fract_y
_atom_site_fract_z
_atom_site_U_iso_or_equiv
_atom_site_adp_type
_atom_site_occupancy
_atom_site_symmetry_multiplicity
_atom_site_calc_flag
_atom_site_refinement_flags
_atom_site_disorder_group
Dy1 Dy 0.86986(2) 0.2500 0.991246(18) 0.05034(15) Uani 1 2 d S .
C3 C 0.7719(3) 0.1964(2) 1.1834(2) 0.0483(8) Uani 1 1 d . .
C2 C 0.6832(3) 0.1635(2) 1.1014(3) 0.0489(8) Uani 1 1 d . .
C6 C 0.8526(3) 0.1308(3) 1.2605(4) 0.0760(12) Uani 1 1 d . .
H6AB H 0.8048 0.1171 1.3282 0.114 Uiso 1 1 calc R .
H6AC H 0.9317 0.1653 1.2791 0.114 Uiso 1 1 calc R .
H6AA H 0.8726 0.0685 1.2231 0.114 Uiso 1 1 calc R .
C1 C 0.6274(4) 0.2500 1.0512(4) 0.0521(12) Uani 1 2 d S .
C5 C 0.6494(3) 0.0551(3) 1.0743(4) 0.0738(11) Uani 1 1 d . .
H5AC H 0.5805 0.0330 1.1228 0.111 Uiso 1 1 calc R .
H5AA H 0.7243 0.0133 1.0858 0.111 Uiso 1 1 calc R .
H5AB H 0.6220 0.0503 0.9972 0.111 Uiso 1 1 calc R .
C4 C 0.5242(5) 0.2500 0.9596(5) 0.0860(19) Uani 1 2 d S .
H4AA H 0.4402 0.2500 0.9946 0.129 Uiso 1 2 d SR .
H4AB H 0.5337 0.3106 0.9127 0.129 Uiso 1 1 d R .
C7 C 0.8510(10) 0.1990(7) 0.7872(8) 0.087(3) Uani 0.65(2) 1 d PU 1
H7 H 0.7864 0.1725 0.7412 0.104 Uiso 0.65(2) 1 calc PR 1
C8 C 0.9252(13) 0.1226(8) 0.8400(9) 0.072(3) Uani 0.65(2) 1 d PU 1
H8 H 0.8968 0.0579 0.8220 0.086 Uiso 0.65(2) 1 calc PR 1
C9 C 1.0301(13) 0.1224(9) 0.9119(11) 0.077(3) Uani 0.65(2) 1 d PU 1
H9 H 1.0569 0.0579 0.9325 0.093 Uiso 0.65(2) 1 calc PR 1
C10 C 1.1028(10) 0.1972(14) 0.9592(11) 0.087(3) Uani 0.65(2) 1 d PU 1
H10 H 1.1699 0.1713 1.0028 0.105 Uiso 0.65(2) 1 calc PR 1
C15 C 1.114(3) 0.2500 0.998(3) 0.082(9) Uani 0.35(2) 2 d SPU 2
H15 H 1.1787 0.2500 1.0521 0.099 Uiso 0.35(2) 2 calc SPR 2
C12 C 0.876(2) 0.1533(17) 0.8107(19) 0.072(6) Uani 0.35(2) 1 d PU 2
H12 H 0.8348 0.1007 0.7733 0.086 Uiso 0.35(2) 1 calc PR 2
C14 C 1.070(3) 0.148(2) 0.962(3) 0.102(9) Uani 0.35(2) 1 d PU 2
H14 H 1.1110 0.0950 0.9993 0.122 Uiso 0.35(2) 1 calc PR 2
C11 C 0.821(3) 0.2500 0.782(2) 0.069(7) Uani 0.35(2) 2 d SPU 2
H11 H 0.7436 0.2500 0.7424 0.083 Uiso 0.35(2) 2 calc SPR 2
C13 C 0.978(2) 0.1176(16) 0.8813(18) 0.068(6) Uani 0.35(2) 1 d PU 2
H13 H 0.9873 0.0485 0.8698 0.081 Uiso 0.35(2) 1 calc PR 2

loop_
_atom_site_aniso_label
_atom_site_aniso_U_11
_atom_site_aniso_U_22
_atom_site_aniso_U_33
_atom_site_aniso_U_23
_atom_site_aniso_U_13
_atom_site_aniso_U_12
Dy1 0.0461(2) 0.0588(2) 0.04603(19) 0.000 0.01004(9) 0.000
C3 0.0466(17) 0.056(2) 0.0420(16) 0.0040(14) 0.0038(14) 0.0023(14)
C2 0.0447(18) 0.052(2) 0.0502(19) -0.0014(16) 0.0060(13) -0.0056(15)
C6 0.089(3) 0.081(3) 0.059(2) 0.015(2) -0.011(2) 0.013(2)
C1 0.026(2) 0.080(4) 0.050(3) 0.000 0.0013(19) 0.000
C5 0.070(2) 0.064(3) 0.087(3) -0.015(2) 0.011(2) -0.018(2)
C4 0.046(3) 0.137(6) 0.075(4) 0.000 -0.017(3) 0.000
C7 0.108(6) 0.096(8) 0.057(5) -0.010(6) -0.001(4) 0.031(6)
C8 0.081(7) 0.071(6) 0.064(6) -0.021(5) 0.009(5) 0.004(5)
C9 0.071(7) 0.079(6) 0.082(7) -0.004(5) 0.006(5) 0.031(5)
C10 0.045(4) 0.107(8) 0.110(6) -0.002(6) 0.011(4) 0.019(5)
C15 0.069(11) 0.084(12) 0.094(12) 0.000 -0.007(8) 0.000
C12 0.078(10) 0.072(10) 0.065(9) -0.016(7) 0.005(7) 0.011(8)
C14 0.097(12) 0.091(12) 0.117(12) -0.009(9) 0.008(9) 0.018(8)
C11 0.077(10) 0.071(12) 0.060(9) 0.000 0.005(7) 0.000
C13 0.071(10) 0.061(7) 0.071(9) -0.001(7) -0.021(7) 0.011(8)

loop_
_atom_type_symbol
_atom_type_description
_atom_type_scat_dispersion_real
_atom_type_scat_dispersion_imag
_atom_type_scat_source
C C 0.0033 0.0016 'International Tables Vol C Tables 4.2.6.8 and 6.1.1.4'
H H 0.0000 0.0000 'International Tables Vol C Tables 4.2.6.8 and 6.1.1.4'
Dy Dy -0.1892 4.4098 'International Tables Vol C Tables 4.2.6.8 and 6.1.1.4'

loop_
_geom_angle_atom_site_label_1
_geom_angle_atom_site_label_2
_geom_angle_atom_site_label_3
_geom_angle
_geom_angle_site_symmetry_1
_geom_angle_site_symmetry_3
C13 Dy1 C13 91.2(10) . 7_565
C13 Dy1 C14 86.4(10) . 7_565
C13 Dy1 C14 33.0(7) 7_565 7_565
C13 Dy1 C14 33.0(7) . .
C13 Dy1 C14 86.4(10) 7_565 .
C14 Dy1 C14 65.7(16) 7_565 .
C13 Dy1 C7 48.2(5) . .
C13 Dy1 C7 73.5(6) 7_565 .
C14 Dy1 C7 94.3(8) 7_565 .
C14 Dy1 C7 77.6(8) . .
C13 Dy1 C7 73.5(6) . 7_565
C13 Dy1 C7 48.2(5) 7_565 7_565
C14 Dy1 C7 77.6(8) 7_565 7_565
C14 Dy1 C7 94.3(8) . 7_565
C7 Dy1 C7 31.1(4) . 7_565
C13 Dy1 C15 64.0(6) . .
C13 Dy1 C15 64.0(6) 7_565 .
C14 Dy1 C15 34.6(8) 7_565 .
C14 Dy1 C15 34.6(8) . .
C7 Dy1 C15 96.2(7) . .
C7 Dy1 C15 96.2(7) 7_565 .
C13 Dy1 C10 71.7(7) . 7_565
C13 Dy1 C10 44.8(6) 7_565 7_565
C14 Dy1 C10 16.8(6) 7_565 7_565
C14 Dy1 C10 48.9(11) . 7_565
C7 Dy1 C10 90.1(4) . 7_565
C7 Dy1 C10 81.6(4) 7_565 7_565
C15 Dy1 C10 19.3(4) . 7_565
C13 Dy1 C10 44.8(6) . .
C13 Dy1 C10 71.7(7) 7_565 .
C14 Dy1 C10 48.9(11) 7_565 .
C14 Dy1 C10 16.8(6) . .
C7 Dy1 C10 81.6(4) . .
C7 Dy1 C10 90.1(4) 7_565 .
C15 Dy1 C10 19.3(4) . .
C10 Dy1 C10 32.1(9) 7_565 .
C13 Dy1 C9 89.0(5) . 7_565
C13 Dy1 C9 14.8(4) 7_565 7_565
C14 Dy1 C9 18.2(6) 7_565 7_565
C14 Dy1 C9 76.8(9) . 7_565
C7 Dy1 C9 82.7(4) . 7_565
C7 Dy1 C9 61.1(4) 7_565 7_565
C15 Dy1 C9 50.4(4) . 7_565
C10 Dy1 C9 31.2(5) 7_565 7_565
C10 Dy1 C9 60.8(6) . 7_565
C13 Dy1 C9 14.8(4) . .
C13 Dy1 C9 89.0(5) 7_565 .
C14 Dy1 C9 76.8(9) 7_565 .
C14 Dy1 C9 18.2(6) . .
C7 Dy1 C9 61.1(4) . .
C7 Dy1 C9 82.7(4) 7_565 .
C15 Dy1 C9 50.4(4) . .
C10 Dy1 C9 60.8(6) 7_565 .
C10 Dy1 C9 31.2(5) . .
C9 Dy1 C9 83.3(5) 7_565 .
C13 Dy1 C8 16.9(3) . .
C13 Dy1 C8 89.8(5) 7_565 .
C14 Dy1 C8 94.4(8) 7_565 .
C14 Dy1 C8 49.6(7) . .
C7 Dy1 C8 32.5(3) . .
C7 Dy1 C8 61.0(4) 7_565 .
C15 Dy1 C8 78.3(5) . .
C10 Dy1 C8 82.1(5) 7_565 .
C10 Dy1 C8 59.6(4) . .
C9 Dy1 C8 92.0(3) 7_565 .
C9 Dy1 C8 31.5(3) . .
C3 C3 C2 108.10(19) 7_565 .
C3 C3 C6 125.1(2) 7_565 .
C2 C3 C6 126.8(3) . .
C3 C3 Dy1 74.12(7) 7_565 .
C2 C3 Dy1 74.31(17) . .
C6 C3 Dy1 118.4(2) . .
C3 C2 C1 107.7(3) . .
C3 C2 C5 126.3(3) . .
C1 C2 C5 125.9(3) . .
C3 C2 Dy1 74.25(16) . .
C1 C2 Dy1 74.4(2) . .
C5 C2 Dy1 118.9(2) . .
C3 C6 H6AB 109.5 . .
C3 C6 H6AC 109.5 . .
H6AB C6 H6AC 109.5 . .
C3 C6 H6AA 109.5 . .
H6AB C6 H6AA 109.5 . .
H6AC C6 H6AA 109.5 . .
C2 C1 C2 108.3(4) 7_565 .
C2 C1 C4 125.8(2) 7_565 .
C2 C1 C4 125.8(2) . .
C2 C1 Dy1 74.0(2) 7_565 .
C2 C1 Dy1 74.0(2) . .
C4 C1 Dy1 118.5(4) . .
C2 C5 H5AC 109.5 . .
C2 C5 H5AA 109.5 . .
H5AC C5 H5AA 109.5 . .
C2 C5 H5AB 109.5 . .
H5AC C5 H5AB 109.5 . .
H5AA C5 H5AB 109.5 . .
C1 C4 H4AA 108.8 . .
C1 C4 H4AB 109.6 . .
H4AA C4 H4AB 109.6 . .
C7 C7 C8 135.7(7) 7_565 .
C7 C7 Dy1 74.5(2) 7_565 .
C8 C7 Dy1 74.0(6) . .
C7 C7 H7 112.2 7_565 .
C8 C7 H7 112.2 . .
Dy1 C7 H7 136.0 . .
C7 C8 C9 134.5(11) . .
C7 C8 Dy1 73.5(6) . .
C9 C8 Dy1 74.9(6) . .
C7 C8 H8 112.8 . .
C9 C8 H8 112.8 . .
Dy1 C8 H8 134.9 . .
C8 C9 C10 133.2(11) . .
C8 C9 Dy1 73.6(6) . .
C10 C9 Dy1 73.8(6) . .
C8 C9 H9 113.4 . .
C10 C9 H9 113.4 . .
Dy1 C9 H9 134.9 . .
C9 C10 C10 136.7(8) . 7_565
C9 C10 Dy1 75.0(5) . .
C10 C10 Dy1 74.0(4) 7_565 .
C9 C10 H10 111.7 . .
C10 C10 H10 111.7 7_565 .
Dy1 C10 H10 136.4 . .
C14 C15 C14 131(4) . 7_565
C14 C15 Dy1 72.0(17) . .
C14 C15 Dy1 72.0(17) 7_565 .
C14 C15 H15 114.5 . .
C14 C15 H15 114.5 7_565 .
Dy1 C15 H15 138.1 . .
C11 C12 C13 136(2) . .
C11 C12 Dy1 74.6(15) . .
C13 C12 Dy1 71.6(13) . .
C11 C12 H12 111.8 . .
C13 C12 H12 111.8 . .
Dy1 C12 H12 141.3 . .
C13 C14 C15 131(3) . .
C13 C14 Dy1 72.0(15) . .
C15 C14 Dy1 73.5(16) . .
C13 C14 H14 114.4 . .
C15 C14 H14 114.4 . .
Dy1 C14 H14 135.8 . .
C12 C11 C12 125(3) 7_565 .
C12 C11 Dy1 72.1(15) 7_565 .
C12 C11 Dy1 72.1(15) . .
C12 C11 H11 117.3 7_565 .
C12 C11 H11 117.3 . .
Dy1 C11 H11 132.1 . .
C12 C13 C14 143(2) . .
C12 C13 Dy1 74.9(12) . .
C14 C13 Dy1 75.0(14) . .
C12 C13 H13 108.3 . .
C14 C13 H13 108.3 . .
Dy1 C13 H13 145.8 . .

loop_
_geom_bond_atom_site_label_1
_geom_bond_atom_site_label_2
_geom_bond_distance
_geom_bond_site_symmetry_2
Dy1 C13 2.45(2) .
Dy1 C13 2.45(2) 7_565
Dy1 C14 2.49(3) 7_565
Dy1 C14 2.49(3) .
Dy1 C7 2.522(10) .
Dy1 C7 2.522(10) 7_565
Dy1 C15 2.51(3) .
Dy1 C10 2.529(9) 7_565
Dy1 C10 2.529(9) .
Dy1 C9 2.544(10) 7_565
Dy1 C9 2.544(10) .
Dy1 C8 2.529(9) .
C3 C3 1.419(7) 7_565
C3 C2 1.405(4) .
C3 C6 1.511(4) .
C2 C1 1.413(4) .
C2 C5 1.511(5) .
C6 H6AB 0.9600 .
C6 H6AC 0.9600 .
C6 H6AA 0.9600 .
C1 C2 1.413(4) 7_565
C1 C4 1.521(8) .
C5 H5AC 0.9600 .
C5 H5AA 0.9600 .
C5 H5AB 0.9600 .
C4 H4AA 0.9606 .
C4 H4AB 0.9813 .
C7 C7 1.352(19) 7_565
C7 C8 1.414(14) .
C7 H7 0.9300 .
C8 C9 1.378(12) .
C8 H8 0.9300 .
C9 C10 1.36(2) .
C9 H9 0.9300 .
C10 C10 1.40(4) 7_565
C10 H10 0.9300 .
C15 C14 1.49(3) .
C15 C14 1.49(3) 7_565
C15 H15 0.9300 .
C12 C11 1.44(2) .
C12 C13 1.42(2) .
C12 H12 0.9300 .
C14 C13 1.41(3) .
C14 H14 0.9300 .
C11 C12 1.44(2) 7_565
C11 H11 0.9300 .
C13 H13 0.9300 .

loop_
_geom_torsion_atom_site_label_1
_geom_torsion_atom_site_label_2
_geom_torsion_atom_site_label_3
_geom_torsion_atom_site_label_4
_geom_torsion
_geom_torsion_site_symmetry_1
_geom_torsion_site_symmetry_4
C13 Dy1 C3 C3 167.0(6) . 7_565
C13 Dy1 C3 C3 21.8(10) 7_565 7_565
C14 Dy1 C3 C3 60.6(10) 7_565 7_565
C14 Dy1 C3 C3 132.8(8) . 7_565
C7 Dy1 C3 C3 -136.8(3) . 7_565
C7 Dy1 C3 C3 -86.8(5) 7_565 7_565
C15 Dy1 C3 C3 96.3(2) . 7_565
C10 Dy1 C3 C3 81.3(5) 7_565 7_565
C10 Dy1 C3 C3 116.9(5) . 7_565
C9 Dy1 C3 C3 43.1(5) 7_565 7_565
C9 Dy1 C3 C3 151.1(4) . 7_565
C8 Dy1 C3 C3 -174.5(4) . 7_565
C13 Dy1 C3 C2 -78.5(6) . .
C13 Dy1 C3 C2 136.3(10) 7_565 .
C14 Dy1 C3 C2 175.1(10) 7_565 .
C14 Dy1 C3 C2 -112.7(9) . .
C7 Dy1 C3 C2 -22.3(4) . .
C7 Dy1 C3 C2 27.8(5) 7_565 .
C15 Dy1 C3 C2 -149.1(3) . .
C10 Dy1 C3 C2 -164.1(5) 7_565 .
C10 Dy1 C3 C2 -128.6(5) . .
C9 Dy1 C3 C2 157.6(5) 7_565 .
C9 Dy1 C3 C2 -94.4(4) . .
C8 Dy1 C3 C2 -60.0(4) . .
C13 Dy1 C3 C6 45.3(7) . .
C13 Dy1 C3 C6 -100.0(10) 7_565 .
C14 Dy1 C3 C6 -61.1(10) 7_565 .
C14 Dy1 C3 C6 11.0(9) . .
C7 Dy1 C3 C6 101.4(4) . .
C7 Dy1 C3 C6 151.5(5) 7_565 .
C15 Dy1 C3 C6 -25.4(4) . .
C10 Dy1 C3 C6 -40.4(6) 7_565 .
C10 Dy1 C3 C6 -4.9(6) . .
C9 Dy1 C3 C6 -78.6(6) 7_565 .
C9 Dy1 C3 C6 29.4(5) . .
C8 Dy1 C3 C6 63.8(5) . .
C3 C3 C2 C1 -0.5(3) 7_565 .
C6 C3 C2 C1 178.6(3) . .
Dy1 C3 C2 C1 -67.5(3) . .
C3 C3 C2 C5 -178.4(3) 7_565 .
C6 C3 C2 C5 0.6(5) . .
Dy1 C3 C2 C5 114.6(3) . .
C3 C3 C2 Dy1 66.99(8) 7_565 .
C6 C3 C2 Dy1 -114.0(3) . .
C13 Dy1 C2 C3 113.8(6) . .
C13 Dy1 C2 C3 -105.5(13) 7_565 .
C14 Dy1 C2 C3 -10(2) 7_565 .
C14 Dy1 C2 C3 79.7(9) . .
C7 Dy1 C2 C3 164.5(3) . .
C7 Dy1 C2 C3 -165.2(3) 7_565 .
C15 Dy1 C2 C3 44.1(7) . .
C10 Dy1 C2 C3 31.2(9) 7_565 .
C10 Dy1 C2 C3 69.9(5) . .
C9 Dy1 C2 C3 -64.8(14) 7_565 .
C9 Dy1 C2 C3 99.1(4) . .
C8 Dy1 C2 C3 131.0(4) . .
C13 Dy1 C2 C1 -132.1(6) . .
C13 Dy1 C2 C1 8.6(14) 7_565 .
C14 Dy1 C2 C1 104(2) 7_565 .
C14 Dy1 C2 C1 -166.2(9) . .
C7 Dy1 C2 C1 -81.5(3) . .
C7 Dy1 C2 C1 -51.2(4) 7_565 .
C15 Dy1 C2 C1 158.1(7) . .
C10 Dy1 C2 C1 145.3(9) 7_565 .
C10 Dy1 C2 C1 -176.1(5) . .
C9 Dy1 C2 C1 49.2(14) 7_565 .
C9 Dy1 C2 C1 -146.8(4) . .
C8 Dy1 C2 C1 -115.0(4) . .
C13 Dy1 C2 C5 -9.3(6) . .
C13 Dy1 C2 C5 131.4(13) 7_565 .
C14 Dy1 C2 C5 -133(2) 7_565 .
C14 Dy1 C2 C5 -43.4(10) . .
C7 Dy1 C2 C5 41.3(4) . .
C7 Dy1 C2 C5 71.7(4) 7_565 .
C15 Dy1 C2 C5 -79.1(7) . .
C10 Dy1 C2 C5 -91.9(9) 7_565 .
C10 Dy1 C2 C5 -53.3(6) . .
C9 Dy1 C2 C5 172.0(14) 7_565 .
C9 Dy1 C2 C5 -24.0(5) . .
C8 Dy1 C2 C5 7.8(5) . .
C3 C2 C1 C2 0.8(5) . 7_565
C5 C2 C1 C2 178.7(2) . 7_565
Dy1 C2 C1 C2 -66.6(3) . 7_565
C3 C2 C1 C4 -178.8(5) . .
C5 C2 C1 C4 -0.8(7) . .
Dy1 C2 C1 C4 113.9(5) . .
C3 C2 C1 Dy1 67.3(2) . .
C5 C2 C1 Dy1 -114.7(3) . .
C13 Dy1 C1 C2 175.9(6) . 7_565
C13 Dy1 C1 C2 -60.9(7) 7_565 7_565
C14 Dy1 C1 C2 -22.8(15) 7_565 7_565
C14 Dy1 C1 C2 137.8(15) . 7_565
C7 Dy1 C1 C2 -138.3(3) . 7_565
C7 Dy1 C1 C2 -106.7(3) 7_565 7_565
C15 Dy1 C1 C2 57.5(2) . 7_565
C10 Dy1 C1 C2 -9.9(13) 7_565 7_565
C10 Dy1 C1 C2 124.9(12) . 7_565
C9 Dy1 C1 C2 -47.5(6) 7_565 7_565
C9 Dy1 C1 C2 162.5(5) . 7_565
C8 Dy1 C1 C2 -169.5(4) . 7_565
C13 Dy1 C1 C2 60.9(7) . .
C13 Dy1 C1 C2 -175.9(6) 7_565 .
C14 Dy1 C1 C2 -137.8(15) 7_565 .
C14 Dy1 C1 C2 22.8(15) . .
C7 Dy1 C1 C2 106.7(3) . .
C7 Dy1 C1 C2 138.3(3) 7_565 .
C15 Dy1 C1 C2 -57.5(2) . .
C10 Dy1 C1 C2 -124.9(12) 7_565 .
C10 Dy1 C1 C2 9.9(13) . .
C9 Dy1 C1 C2 -162.5(5) 7_565 .
C9 Dy1 C1 C2 47.5(6) . .
C8 Dy1 C1 C2 75.4(4) . .
C13 Dy1 C1 C4 -61.6(6) . .
C13 Dy1 C1 C4 61.6(6) 7_565 .
C14 Dy1 C1 C4 99.7(15) 7_565 .
C14 Dy1 C1 C4 -99.7(15) . .
C7 Dy1 C1 C4 -15.8(2) . .
C7 Dy1 C1 C4 15.8(2) 7_565 .
C15 Dy1 C1 C4 180.000(2) . .
C10 Dy1 C1 C4 112.6(12) 7_565 .
C10 Dy1 C1 C4 -112.6(12) . .
C9 Dy1 C1 C4 75.0(5) 7_565 .
C9 Dy1 C1 C4 -75.0(5) . .
C8 Dy1 C1 C4 -47.1(3) . .
C13 Dy1 C7 C7 -138.3(7) . 7_565
C13 Dy1 C7 C7 -31.2(6) 7_565 7_565
C14 Dy1 C7 C7 -57.1(8) 7_565 7_565
C14 Dy1 C7 C7 -121.0(8) . 7_565
C15 Dy1 C7 C7 -91.7(2) . 7_565
C10 Dy1 C7 C7 -73.4(4) 7_565 7_565
C10 Dy1 C7 C7 -104.4(4) . 7_565
C9 Dy1 C7 C7 -43.0(3) 7_565 7_565
C9 Dy1 C7 C7 -129.4(3) . 7_565
C8 Dy1 C7 C7 -148.4(6) . 7_565
C13 Dy1 C7 C8 10.1(8) . .
C13 Dy1 C7 C8 117.2(9) 7_565 .
C14 Dy1 C7 C8 91.3(11) 7_565 .
C14 Dy1 C7 C8 27.4(9) . .
C7 Dy1 C7 C8 148.4(6) 7_565 .
C15 Dy1 C7 C8 56.7(7) . .
C10 Dy1 C7 C8 75.0(8) 7_565 .
C10 Dy1 C7 C8 44.0(7) . .
C9 Dy1 C7 C8 105.4(8) 7_565 .
C9 Dy1 C7 C8 19.0(6) . .
C7 C7 C8 C9 -1.4(16) 7_565 .
Dy1 C7 C8 C9 -47.6(11) . .
C7 C7 C8 Dy1 46.2(6) 7_565 .
C13 Dy1 C8 C7 -153(2) . .
C13 Dy1 C8 C7 -58.5(10) 7_565 .
C14 Dy1 C8 C7 -91.2(11) 7_565 .
C14 Dy1 C8 C7 -143.9(12) . .
C7 Dy1 C8 C7 -18.0(4) 7_565 .
C15 Dy1 C8 C7 -122.0(8) . .
C10 Dy1 C8 C7 -102.8(8) 7_565 .
C10 Dy1 C8 C7 -127.2(7) . .
C9 Dy1 C8 C7 -73.1(8) 7_565 .
C9 Dy1 C8 C7 -146.9(10) . .
C13 Dy1 C8 C9 -6(2) . .
C13 Dy1 C8 C9 88.4(10) 7_565 .
C14 Dy1 C8 C9 55.7(12) 7_565 .
C14 Dy1 C8 C9 3.0(12) . .
C7 Dy1 C8 C9 146.9(10) . .
C7 Dy1 C8 C9 128.9(7) 7_565 .
C15 Dy1 C8 C9 24.9(8) . .
C10 Dy1 C8 C9 44.1(8) 7_565 .
C10 Dy1 C8 C9 19.7(7) . .
C9 Dy1 C8 C9 73.8(9) 7_565 .
C7 C8 C9 C10 0(2) . .
Dy1 C8 C9 C10 -47.6(11) . .
C7 C8 C9 Dy1 47.2(11) . .
C13 Dy1 C9 C8 7(2) . .
C13 Dy1 C9 C8 -91.3(10) 7_565 .
C14 Dy1 C9 C8 -122.2(12) 7_565 .
C14 Dy1 C9 C8 -173(3) . .
C7 Dy1 C9 C8 -19.6(6) . .
C7 Dy1 C9 C8 -43.3(7) 7_565 .
C15 Dy1 C9 C8 -147.6(11) . .
C10 Dy1 C9 C8 -127.8(8) 7_565 .
C10 Dy1 C9 C8 -145.9(11) . .
C9 Dy1 C9 C8 -104.9(8) 7_565 .
C13 Dy1 C9 C10 153(3) . .
C13 Dy1 C9 C10 54.6(11) 7_565 .
C14 Dy1 C9 C10 23.6(13) 7_565 .
C14 Dy1 C9 C10 -27(3) . .
C7 Dy1 C9 C10 126.3(8) . .
C7 Dy1 C9 C10 102.5(8) 7_565 .
C15 Dy1 C9 C10 -1.7(12) . .
C10 Dy1 C9 C10 18.1(7) 7_565 .
C9 Dy1 C9 C10 40.9(10) 7_565 .
C8 Dy1 C9 C10 145.9(11) . .
C8 C9 C10 C10 2.0(17) . 7_565
Dy1 C9 C10 C10 -45.5(6) . 7_565
C8 C9 C10 Dy1 47.6(11) . .
C13 Dy1 C10 C9 -9.4(9) . .
C13 Dy1 C10 C9 -120.8(10) 7_565 .
C14 Dy1 C10 C9 -148.8(16) 7_565 .
C14 Dy1 C10 C9 29(3) . .
C7 Dy1 C10 C9 -45.5(7) . .
C7 Dy1 C10 C9 -75.5(8) 7_565 .
C15 Dy1 C10 C9 176(3) . .
C10 Dy1 C10 C9 -149.4(7) 7_565 .
C9 Dy1 C10 C9 -131.8(11) 7_565 .
C8 Dy1 C10 C9 -19.9(6) . .
C13 Dy1 C10 C10 139.9(8) . 7_565
C13 Dy1 C10 C10 28.5(5) 7_565 7_565
C14 Dy1 C10 C10 0.6(12) 7_565 7_565
C14 Dy1 C10 C10 178(3) . 7_565
C7 Dy1 C10 C10 103.9(3) . 7_565
C7 Dy1 C10 C10 73.8(2) 7_565 7_565
C15 Dy1 C10 C10 -35(2) . 7_565
C9 Dy1 C10 C10 17.6(4) 7_565 7_565
C9 Dy1 C10 C10 149.4(7) . 7_565
C8 Dy1 C10 C10 129.5(4) . 7_565
C13 Dy1 C15 C14 -20.4(16) . .
C13 Dy1 C15 C14 -125.7(18) 7_565 .
C14 Dy1 C15 C14 -146(3) 7_565 .
C7 Dy1 C15 C14 -57.4(17) . .
C7 Dy1 C15 C14 -88.7(16) 7_565 .
C10 Dy1 C15 C14 -130(3) 7_565 .
C10 Dy1 C15 C14 -16(2) . .
C9 Dy1 C15 C14 -132.6(19) 7_565 .
C9 Dy1 C15 C14 -13.5(15) . .
C8 Dy1 C15 C14 -30.1(16) . .
C13 Dy1 C15 C14 125.7(18) . 7_565
C13 Dy1 C15 C14 20.4(16) 7_565 7_565
C14 Dy1 C15 C14 146(3) . 7_565
C7 Dy1 C15 C14 88.7(16) . 7_565
C7 Dy1 C15 C14 57.4(17) 7_565 7_565
C10 Dy1 C15 C14 16(2) 7_565 7_565
C10 Dy1 C15 C14 130(3) . 7_565
C9 Dy1 C15 C14 13.5(15) 7_565 7_565
C9 Dy1 C15 C14 132.6(19) . 7_565
C8 Dy1 C15 C14 116.0(17) . 7_565
C13 Dy1 C12 C11 -152(2) . .
C13 Dy1 C12 C11 -50.8(14) 7_565 .
C14 Dy1 C12 C11 -80.9(16) 7_565 .
C14 Dy1 C12 C11 -139.4(17) . .
C7 Dy1 C12 C11 -2(2) . .
C7 Dy1 C12 C11 -16.2(11) 7_565 .
C15 Dy1 C12 C11 -114.6(13) . .
C10 Dy1 C12 C11 -95.4(13) 7_565 .
C10 Dy1 C12 C11 -123.3(14) . .
C9 Dy1 C12 C11 -64.2(13) 7_565 .
C9 Dy1 C12 C11 -144.8(16) . .
C8 Dy1 C12 C11 -160(3) . .
C13 Dy1 C12 C13 101.1(17) 7_565 .
C14 Dy1 C12 C13 71.0(16) 7_565 .
C14 Dy1 C12 C13 12.4(15) . .
C7 Dy1 C12 C13 150(3) . .
C7 Dy1 C12 C13 135.7(17) 7_565 .
C15 Dy1 C12 C13 37.2(14) . .
C10 Dy1 C12 C13 56.5(14) 7_565 .
C10 Dy1 C12 C13 28.5(12) . .
C9 Dy1 C12 C13 87.7(14) 7_565 .
C9 Dy1 C12 C13 7.1(11) . .
C8 Dy1 C12 C13 -8.0(17) . .
C14 C15 C14 C13 2(6) 7_565 .
Dy1 C15 C14 C13 47(3) . .
C14 C15 C14 Dy1 -45(4) 7_565 .
C13 Dy1 C14 C13 -97.8(19) 7_565 .
C14 Dy1 C14 C13 -124.5(14) 7_565 .
C7 Dy1 C14 C13 -23.9(14) . .
C7 Dy1 C14 C13 -50.3(16) 7_565 .
C15 Dy1 C14 C13 -145(3) . .
C10 Dy1 C14 C13 -125(2) 7_565 .
C10 Dy1 C14 C13 -126(4) . .
C9 Dy1 C14 C13 -109.2(17) 7_565 .
C9 Dy1 C14 C13 0.1(19) . .
C8 Dy1 C14 C13 -5.0(11) . .
C13 Dy1 C14 C15 145(3) . .
C13 Dy1 C14 C15 47.0(16) 7_565 .
C14 Dy1 C14 C15 20.3(19) 7_565 .
C7 Dy1 C14 C15 120.9(17) . .
C7 Dy1 C14 C15 94.6(16) 7_565 .
C10 Dy1 C14 C15 19.6(13) 7_565 .
C10 Dy1 C14 C15 19(3) . .
C9 Dy1 C14 C15 35.6(15) 7_565 .
C9 Dy1 C14 C15 145(4) . .
C8 Dy1 C14 C15 140(2) . .
C13 C12 C11 C12 11(6) . 7_565
Dy1 C12 C11 C12 51(3) . 7_565
C13 C12 C11 Dy1 -40(3) . .
C13 Dy1 C11 C12 -121.4(15) . 7_565
C13 Dy1 C11 C12 -16.7(13) 7_565 7_565
C14 Dy1 C11 C12 -36.2(15) 7_565 7_565
C14 Dy1 C11 C12 -101.9(15) . 7_565
C7 Dy1 C11 C12 -136(3) . 7_565
C7 Dy1 C11 C12 -2(2) 7_565 7_565
C15 Dy1 C11 C12 -69.1(13) . 7_565
C10 Dy1 C11 C12 -53.0(13) 7_565 7_565
C10 Dy1 C11 C12 -85.1(13) . 7_565
C9 Dy1 C11 C12 -25.9(12) 7_565 7_565
C9 Dy1 C11 C12 -112.2(14) . 7_565
C8 Dy1 C11 C12 -130.6(16) . 7_565
C13 Dy1 C11 C12 16.7(13) . .
C13 Dy1 C11 C12 121.4(15) 7_565 .
C14 Dy1 C11 C12 101.9(15) 7_565 .
C14 Dy1 C11 C12 36.2(15) . .
C7 Dy1 C11 C12 2(2) . .
C7 Dy1 C11 C12 136(3) 7_565 .
C15 Dy1 C11 C12 69.1(13) . .
C10 Dy1 C11 C12 85.1(13) 7_565 .
C10 Dy1 C11 C12 53.0(13) . .
C9 Dy1 C11 C12 112.2(14) 7_565 .
C9 Dy1 C11 C12 25.9(12) . .
C8 Dy1 C11 C12 7.5(11) . .
C11 C12 C13 C14 6(6) . .
Dy1 C12 C13 C14 -36(4) . .
C11 C12 C13 Dy1 41(3) . .
C15 C14 C13 C12 -12(6) . .
Dy1 C14 C13 C12 36(4) . .
C15 C14 C13 Dy1 -47(3) . .
C13 Dy1 C13 C12 -77.5(16) 7_565 .
C14 Dy1 C13 C12 -110.2(17) 7_565 .
C14 Dy1 C13 C12 -159(2) . .
C7 Dy1 C13 C12 -11.1(12) . .
C7 Dy1 C13 C12 -32.1(13) 7_565 .
C15 Dy1 C13 C12 -137.7(16) . .
C10 Dy1 C13 C12 -118.5(14) 7_565 .
C10 Dy1 C13 C12 -139.6(16) . .
C9 Dy1 C13 C12 -92.1(14) 7_565 .
C9 Dy1 C13 C12 -159(3) . .
C8 Dy1 C13 C12 7.9(17) . .
C13 Dy1 C13 C14 81.5(19) 7_565 .
C14 Dy1 C13 C14 48.8(18) 7_565 .
C7 Dy1 C13 C14 147.9(19) . .
C7 Dy1 C13 C14 126.9(18) 7_565 .
C15 Dy1 C13 C14 21.3(18) . .
C10 Dy1 C13 C14 40.4(18) 7_565 .
C10 Dy1 C13 C14 19.3(15) . .
C9 Dy1 C13 C14 66.8(18) 7_565 .
C9 Dy1 C13 C14 0(2) . .
C8 Dy1 C13 C14 167(3) . .
